data_4102146
loop_
_publ_author_name
'Dmitry Shabashov'
'Olafs Daugulis'

_publ_section_title
;
 Auxiliary-Assisted Palladium-Catalyzed Arylation and Alkylation of sp2
 and sp3 Carbon-Hydrogen Bonds
;
_journal_name_full 'Journal of the American Chemical Society'
_journal_page_first 3965
_journal_page_last 3972
_journal_paper_doi 10.1021/ja910900p
_journal_volume 132
_journal_year 2010
_chemical_formula_sum 'C16 H17 N3 O Pd'
_chemical_formula_weight 373.73
_chemical_name_systematic
; 
 ? 
;
_space_group_IT_number 2
_symmetry_cell_setting triclinic
_symmetry_space_group_name_Hall '-P 1'
_symmetry_space_group_name_H-M 'P -1'
_atom_sites_solution_hydrogens geom
_atom_sites_solution_primary direct
_atom_sites_solution_secondary difmap
_audit_creation_method SHELXL-97
_cell_angle_alpha 84.402(2)
_cell_angle_beta 88.593(2)
_cell_angle_gamma 89.179(2)
_cell_formula_units_Z 4
_cell_length_a 9.0923(12)
_cell_length_b 10.9151(14)
_cell_length_c 15.353(2)
_cell_measurement_reflns_used 4697
_cell_measurement_temperature 223(2)
_cell_measurement_theta_max 25.06
_cell_measurement_theta_min 1.87
_cell_volume 1515.9(3)
_computing_cell_refinement 'SAINT v7.12A (Bruker-Nonius, 2004)'
_computing_data_collection 'APEX2 v1.0-27 (Bruker-Nonius, 2005)'
_computing_data_reduction 'SAINT v7.12A (Bruker-Nonius, 2004)'
_computing_structure_refinement 'SHELXL v6.12 (G.M. Sheldrick, 2001)'
_computing_structure_solution 'SHELXS v6.12 (G.M. Sheldrick, 2001)'
_diffrn_ambient_temperature 223(2)
_diffrn_detector_area_resol_mean 4K
_diffrn_measured_fraction_theta_full 0.962
_diffrn_measured_fraction_theta_max 0.962
_diffrn_measurement_device_type 'Bruker-Nonius APEX II CCD'
_diffrn_measurement_method CCD
_diffrn_radiation_monochromator graphite
_diffrn_radiation_source 'fine-focus sealed tube'
_diffrn_radiation_type MoK\a
_diffrn_radiation_wavelength 0.71073
_diffrn_reflns_av_R_equivalents 0.0380
_diffrn_reflns_av_sigmaI/netI 0.0185
_diffrn_reflns_limit_h_max 10
_diffrn_reflns_limit_h_min -10
_diffrn_reflns_limit_k_max 13
_diffrn_reflns_limit_k_min -12
_diffrn_reflns_limit_l_max 18
_diffrn_reflns_limit_l_min 0
_diffrn_reflns_number 6963
_diffrn_reflns_theta_full 25.06
_diffrn_reflns_theta_max 25.06
_diffrn_reflns_theta_min 1.87
_diffrn_standards_decay_% 0.0
_exptl_absorpt_coefficient_mu 1.226
_exptl_absorpt_correction_T_max 0.9935
_exptl_absorpt_correction_T_min 0.5764
_exptl_absorpt_correction_type empirical
_exptl_crystal_colour Orange
_exptl_crystal_density_diffrn 1.638
_exptl_crystal_density_method 'not measured'
_exptl_crystal_description block
_exptl_crystal_F_000 752
_exptl_crystal_size_max 0.30
_exptl_crystal_size_mid 0.20
_exptl_crystal_size_min 0.15
_refine_diff_density_max 1.081
_refine_diff_density_min -1.609
_refine_diff_density_rms 0.119
_refine_ls_extinction_method none
_refine_ls_goodness_of_fit_ref 1.151
_refine_ls_hydrogen_treatment noref
_refine_ls_matrix_type full
_refine_ls_number_parameters 383
_refine_ls_number_reflns 5157
_refine_ls_number_restraints 0
_refine_ls_restrained_S_all 1.151
_refine_ls_R_factor_all 0.0524
_refine_ls_R_factor_gt 0.0388
_refine_ls_shift/su_max 0.069
_refine_ls_shift/su_mean 0.008
_refine_ls_structure_factor_coef Fsqd
_refine_ls_weighting_details 'calc w=1/[\s^2^(Fo^2^)+(0.0540P)^2^+6.7865P] where P=(Fo^2^+2Fc^2^)/3'
_refine_ls_weighting_scheme calc
_refine_ls_wR_factor_gt 0.1110
_refine_ls_wR_factor_ref 0.1279
_reflns_number_gt 4156
_reflns_number_total 5157
_reflns_threshold_expression >4sigma(I)
_cod_data_source_file ja910900p_si_001.cif
_cod_data_source_block k1163
_cod_original_cell_volume 1515.8(3)
_cod_database_code 4102146

loop_
_symmetry_equiv_pos_as_xyz
'x, y, z'
'-x, -y, -z'

loop_
_atom_site_label
_atom_site_type_symbol
_atom_site_fract_x
_atom_site_fract_y
_atom_site_fract_z
_atom_site_U_iso_or_equiv
_atom_site_adp_type
_atom_site_occupancy
_atom_site_symmetry_multiplicity
_atom_site_calc_flag
_atom_site_refinement_flags
_atom_site_disorder_assembly
_atom_site_disorder_group
Pd1 Pd 0.23417(4) 0.76928(4) 0.92419(3) 0.03301(15) Uani 1 1 d . . .
O1 O 0.0290(4) 0.6328(4) 1.1505(3) 0.0409(10) Uani 1 1 d . . .
N1 N 0.0672(5) 0.8890(4) 0.8694(3) 0.0316(10) Uani 1 1 d . . .
N2 N 0.0815(5) 0.7402(4) 1.0168(3) 0.0294(10) Uani 1 1 d . . .
N3 N 0.4000(5) 0.7957(5) 0.8354(4) 0.0440(12) Uani 1 1 d . . .
C1 C 0.0651(7) 0.9609(6) 0.7950(4) 0.0428(14) Uani 1 1 d . . .
H1 H 0.1462 0.9580 0.7561 0.051 Uiso 1 1 calc R . .
C2 C -0.0508(8) 1.0402(6) 0.7715(4) 0.0502(17) Uani 1 1 d . . .
H2 H -0.0477 1.0895 0.7177 0.060 Uiso 1 1 calc R . .
C3 C -0.1690(7) 1.0461(6) 0.8271(4) 0.0461(16) Uani 1 1 d . . .
H3 H -0.2473 1.1009 0.8124 0.055 Uiso 1 1 calc R . .
C4 C -0.1741(6) 0.9694(5) 0.9073(4) 0.0363(13) Uani 1 1 d . . .
C5 C -0.2923(6) 0.9665(6) 0.9687(4) 0.0432(15) Uani 1 1 d . . .
H5 H -0.3751 1.0176 0.9575 0.052 Uiso 1 1 calc R . .
C6 C -0.2872(7) 0.8908(6) 1.0432(4) 0.0442(15) Uani 1 1 d . . .
H6 H -0.3679 0.8894 1.0827 0.053 Uiso 1 1 calc R . .
C7 C -0.1657(6) 0.8139(5) 1.0641(4) 0.0353(13) Uani 1 1 d . . .
H7 H -0.1656 0.7633 1.1172 0.042 Uiso 1 1 calc R . .
C8 C -0.0461(6) 0.8122(5) 1.0068(3) 0.0278(11) Uani 1 1 d . . .
C9 C -0.0517(6) 0.8918(5) 0.9266(3) 0.0281(11) Uani 1 1 d . . .
C10 C 0.1093(6) 0.6553(5) 1.0851(3) 0.0302(11) Uani 1 1 d . . .
C11 C 0.2517(6) 0.5827(5) 1.0711(4) 0.0347(12) Uani 1 1 d . . .
C12 C 0.3544(7) 0.6547(7) 1.0057(5) 0.0536(18) Uani 1 1 d . . .
H12A H 0.4115 0.5978 0.9722 0.064 Uiso 1 1 calc R . .
H12B H 0.4233 0.7021 1.0369 0.064 Uiso 1 1 calc R . .
C13 C 0.2045(8) 0.4643(7) 1.0317(5) 0.0533(17) Uani 1 1 d . . .
H13A H 0.1342 0.4201 1.0711 0.080 Uiso 1 1 calc R . .
H13B H 0.2903 0.4123 1.0237 0.080 Uiso 1 1 calc R . .
H13C H 0.1597 0.4864 0.9755 0.080 Uiso 1 1 calc R . .
C14 C 0.3240(8) 0.5453(8) 1.1576(5) 0.0592(19) Uani 1 1 d . . .
H14A H 0.3536 0.6183 1.1836 0.089 Uiso 1 1 calc R . .
H14B H 0.4100 0.4943 1.1479 0.089 Uiso 1 1 calc R . .
H14C H 0.2549 0.4992 1.1968 0.089 Uiso 1 1 calc R . .
C15 C 0.4997(7) 0.8090(6) 0.7897(4) 0.0391(14) Uani 1 1 d . . .
C16 C 0.6275(7) 0.8236(7) 0.7311(5) 0.0507(17) Uani 1 1 d . . .
H16A H 0.6377 0.9097 0.7097 0.071 Uiso 1 1 calc R . .
H16B H 0.6152 0.7753 0.6821 0.071 Uiso 1 1 calc R . .
H16C H 0.7150 0.7955 0.7625 0.071 Uiso 1 1 calc R . .
Pd2 Pd 0.54981(4) 0.65066(4) 0.53622(3) 0.02979(14) Uani 1 1 d . . .
O2 O 0.3344(5) 0.8910(5) 0.3639(3) 0.0581(13) Uani 1 1 d . . .
N4 N 0.3819(5) 0.6161(4) 0.6338(3) 0.0338(10) Uani 1 1 d . . .
N5 N 0.3957(5) 0.7634(4) 0.4856(3) 0.0308(10) Uani 1 1 d . . .
N6 N 0.7130(6) 0.5365(5) 0.5836(3) 0.0393(11) Uani 1 1 d . . .
C17 C 0.3805(8) 0.5396(6) 0.7063(4) 0.0445(15) Uani 1 1 d . . .
H17 H 0.4652 0.4919 0.7199 0.053 Uiso 1 1 calc R . .
C18 C 0.2585(10) 0.5272(7) 0.7632(5) 0.059(2) Uani 1 1 d . . .
H18 H 0.2622 0.4728 0.8145 0.071 Uiso 1 1 calc R . .
C19 C 0.1357(9) 0.5931(7) 0.7442(5) 0.058(2) Uani 1 1 d . . .
H19 H 0.0533 0.5847 0.7824 0.070 Uiso 1 1 calc R . .
C20 C 0.1296(7) 0.6751(6) 0.6673(5) 0.0466(16) Uani 1 1 d . . .
C21 C 0.0069(7) 0.7478(8) 0.6424(6) 0.061(2) Uani 1 1 d . . .
H21 H -0.0787 0.7441 0.6781 0.073 Uiso 1 1 calc R . .
C22 C 0.0110(7) 0.8230(7) 0.5675(6) 0.060(2) Uani 1 1 d . . .
H22 H -0.0731 0.8704 0.5520 0.072 Uiso 1 1 calc R . .
C23 C 0.1378(7) 0.8337(6) 0.5107(5) 0.0460(15) Uani 1 1 d . . .
H23 H 0.1370 0.8879 0.4592 0.055 Uiso 1 1 calc R . .
C24 C 0.2620(6) 0.7632(5) 0.5324(4) 0.0326(12) Uani 1 1 d . . .
C25 C 0.2576(6) 0.6835(5) 0.6119(4) 0.0340(12) Uani 1 1 d . . .
C26 C 0.4250(7) 0.8301(5) 0.4082(4) 0.0368(13) Uani 1 1 d . . .
C27 C 0.5898(7) 0.8261(6) 0.3819(4) 0.0388(13) Uani 1 1 d . . .
C28 C 0.6653(7) 0.7108(6) 0.4277(4) 0.0411(14) Uani 1 1 d . . .
H28A H 0.7654 0.7308 0.4432 0.049 Uiso 1 1 calc R . .
H28B H 0.6716 0.6460 0.3878 0.049 Uiso 1 1 calc R . .
C29 C 0.6545(7) 0.9426(6) 0.4130(4) 0.0463(15) Uani 1 1 d . . .
H29A H 0.6441 0.9395 0.4762 0.069 Uiso 1 1 calc R . .
H29B H 0.6024 1.0144 0.3864 0.069 Uiso 1 1 calc R . .
H29C H 0.7579 0.9477 0.3961 0.069 Uiso 1 1 calc R . .
C30 C 0.6062(9) 0.8301(7) 0.2822(4) 0.0578(19) Uani 1 1 d . . .
H30A H 0.7098 0.8275 0.2657 0.087 Uiso 1 1 calc R . .
H30B H 0.5619 0.9055 0.2555 0.087 Uiso 1 1 calc R . .
H30C H 0.5573 0.7599 0.2623 0.087 Uiso 1 1 calc R . .
C31 C 0.7993(7) 0.4682(6) 0.6091(4) 0.0397(14) Uani 1 1 d . . .
C32 C 0.9091(8) 0.3790(7) 0.6422(5) 0.059(2) Uani 1 1 d . . .
H32A H 0.9299 0.3916 0.7023 0.082 Uiso 1 1 calc R . .
H32B H 0.9985 0.3894 0.6066 0.082 Uiso 1 1 calc R . .
H32C H 0.8722 0.2965 0.6398 0.059 Uiso 1 1 calc R . .

loop_
_atom_site_aniso_label
_atom_site_aniso_U_11
_atom_site_aniso_U_22
_atom_site_aniso_U_33
_atom_site_aniso_U_23
_atom_site_aniso_U_13
_atom_site_aniso_U_12
Pd1 0.0240(2) 0.0392(3) 0.0339(3) 0.00351(19) 0.00737(17) 0.00163(17)
O1 0.035(2) 0.053(3) 0.031(2) 0.0084(18) 0.0050(17) 0.0035(19)
N1 0.033(2) 0.031(2) 0.031(2) 0.0000(19) 0.0005(19) -0.0030(19)
N2 0.019(2) 0.035(2) 0.033(2) 0.0030(19) 0.0022(18) 0.0026(18)
N3 0.029(3) 0.050(3) 0.051(3) 0.000(2) 0.010(2) 0.001(2)
C1 0.051(4) 0.045(4) 0.031(3) 0.007(3) 0.002(3) -0.004(3)
C2 0.054(4) 0.055(4) 0.038(3) 0.015(3) -0.007(3) -0.006(3)
C3 0.048(4) 0.038(3) 0.051(4) 0.005(3) -0.023(3) 0.003(3)
C4 0.037(3) 0.033(3) 0.040(3) -0.007(2) -0.010(2) 0.003(2)
C5 0.025(3) 0.053(4) 0.053(4) -0.015(3) -0.007(3) 0.017(3)
C6 0.027(3) 0.055(4) 0.051(4) -0.009(3) 0.010(3) 0.008(3)
C7 0.033(3) 0.039(3) 0.033(3) -0.002(2) 0.007(2) 0.004(2)
C8 0.026(3) 0.027(3) 0.030(3) -0.002(2) -0.001(2) 0.000(2)
C9 0.026(3) 0.029(3) 0.029(3) -0.005(2) -0.001(2) -0.003(2)
C10 0.028(3) 0.033(3) 0.029(3) 0.000(2) 0.000(2) -0.001(2)
C11 0.030(3) 0.035(3) 0.037(3) 0.005(2) -0.002(2) 0.003(2)
C12 0.031(3) 0.065(5) 0.061(4) 0.011(4) 0.004(3) 0.012(3)
C13 0.045(4) 0.056(4) 0.059(4) -0.009(3) 0.002(3) 0.006(3)
C14 0.043(4) 0.079(5) 0.055(4) -0.003(4) -0.012(3) 0.018(4)
C15 0.033(3) 0.040(3) 0.044(3) -0.005(3) 0.008(3) 0.001(2)
C16 0.038(4) 0.059(4) 0.055(4) -0.011(3) 0.020(3) -0.013(3)
Pd2 0.0260(2) 0.0344(3) 0.0283(2) -0.00037(17) 0.00164(16) 0.00189(17)
O2 0.051(3) 0.067(3) 0.051(3) 0.026(2) -0.015(2) -0.004(2)
N4 0.033(3) 0.037(3) 0.031(2) 0.000(2) -0.0028(19) -0.006(2)
N5 0.033(2) 0.029(2) 0.030(2) -0.0037(19) -0.0005(19) -0.0016(19)
N6 0.036(3) 0.044(3) 0.038(3) -0.004(2) -0.001(2) 0.001(2)
C17 0.057(4) 0.042(3) 0.033(3) 0.001(3) 0.003(3) -0.009(3)
C18 0.083(6) 0.057(4) 0.037(4) -0.001(3) 0.015(4) -0.027(4)
C19 0.058(5) 0.069(5) 0.049(4) -0.015(4) 0.024(3) -0.025(4)
C20 0.039(4) 0.046(4) 0.056(4) -0.016(3) 0.014(3) -0.012(3)
C21 0.030(4) 0.080(6) 0.076(5) -0.033(5) 0.011(3) -0.004(3)
C22 0.025(3) 0.060(5) 0.101(6) -0.037(5) -0.003(4) 0.011(3)
C23 0.042(4) 0.040(3) 0.058(4) -0.011(3) -0.013(3) 0.003(3)
C24 0.028(3) 0.033(3) 0.039(3) -0.010(2) -0.003(2) -0.002(2)
C25 0.030(3) 0.037(3) 0.037(3) -0.011(2) 0.004(2) -0.006(2)
C26 0.041(3) 0.038(3) 0.031(3) 0.000(2) -0.004(2) -0.008(3)
C27 0.045(3) 0.045(3) 0.026(3) -0.004(2) 0.008(2) -0.010(3)
C28 0.043(3) 0.043(3) 0.039(3) -0.010(3) 0.013(3) -0.004(3)
C29 0.045(4) 0.048(4) 0.047(4) -0.010(3) 0.003(3) -0.014(3)
C30 0.077(5) 0.064(5) 0.032(3) -0.005(3) 0.008(3) -0.016(4)
C31 0.037(3) 0.045(4) 0.038(3) -0.008(3) -0.005(3) 0.007(3)
C32 0.058(4) 0.064(5) 0.056(4) -0.019(4) -0.019(3) 0.027(4)

loop_
_atom_type_symbol
_atom_type_description
_atom_type_scat_dispersion_real
_atom_type_scat_dispersion_imag
_atom_type_scat_source
C C 0.0033 0.0016 'International Tables Vol C Tables 4.2.6.8 and 6.1.1.4'
H H 0.0000 0.0000 'International Tables Vol C Tables 4.2.6.8 and 6.1.1.4'
N N 0.0061 0.0033 'International Tables Vol C Tables 4.2.6.8 and 6.1.1.4'
O O 0.0106 0.0060 'International Tables Vol C Tables 4.2.6.8 and 6.1.1.4'
Pd Pd -0.9988 1.0072 'International Tables Vol C Tables 4.2.6.8 and 6.1.1.4'

loop_
_geom_angle_atom_site_label_1
_geom_angle_atom_site_label_2
_geom_angle_atom_site_label_3
_geom_angle
_geom_angle_site_symmetry_1
_geom_angle_site_symmetry_3
_geom_angle_publ_flag
N2 Pd1 C12 83.3(2) . . ?
N2 Pd1 N3 176.3(2) . . ?
C12 Pd1 N3 93.3(2) . . ?
N2 Pd1 N1 80.90(17) . . ?
C12 Pd1 N1 163.9(2) . . ?
N3 Pd1 N1 102.4(2) . . ?
C1 N1 C9 118.8(5) . . ?
C1 N1 Pd1 130.7(4) . . ?
C9 N1 Pd1 110.4(3) . . ?
C10 N2 C8 125.6(4) . . ?
C10 N2 Pd1 118.2(3) . . ?
C8 N2 Pd1 116.2(3) . . ?
C15 N3 Pd1 175.5(5) . . ?
N1 C1 C2 123.3(6) . . ?
C3 C2 C1 119.3(6) . . ?
C2 C3 C4 120.0(6) . . ?
C9 C4 C5 118.2(5) . . ?
C9 C4 C3 117.2(6) . . ?
C5 C4 C3 124.5(6) . . ?
C6 C5 C4 120.3(5) . . ?
C5 C6 C7 122.4(6) . . ?
C8 C7 C6 120.3(5) . . ?
C7 C8 N2 127.5(5) . . ?
C7 C8 C9 117.6(5) . . ?
N2 C8 C9 114.8(5) . . ?
N1 C9 C4 121.4(5) . . ?
N1 C9 C8 117.4(5) . . ?
C4 C9 C8 121.2(5) . . ?
O1 C10 N2 125.7(5) . . ?
O1 C10 C11 122.0(5) . . ?
N2 C10 C11 112.3(4) . . ?
C14 C11 C12 112.5(5) . . ?
C14 C11 C10 110.7(5) . . ?
C12 C11 C10 110.9(5) . . ?
C14 C11 C13 108.2(5) . . ?
C12 C11 C13 108.6(6) . . ?
C10 C11 C13 105.6(5) . . ?
C11 C12 Pd1 109.1(4) . . ?
N3 C15 C16 179.0(7) . . ?
N5 Pd2 C28 83.8(2) . . ?
N5 Pd2 N6 177.63(19) . . ?
C28 Pd2 N6 93.8(2) . . ?
N5 Pd2 N4 80.68(18) . . ?
C28 Pd2 N4 164.5(2) . . ?
N6 Pd2 N4 101.67(19) . . ?
C17 N4 C25 119.1(5) . . ?
C17 N4 Pd2 130.1(4) . . ?
C25 N4 Pd2 110.7(4) . . ?
C26 N5 C24 125.6(5) . . ?
C26 N5 Pd2 118.4(4) . . ?
C24 N5 Pd2 116.0(4) . . ?
C31 N6 Pd2 176.4(5) . . ?
N4 C17 C18 122.6(7) . . ?
C19 C18 C17 119.6(7) . . ?
C18 C19 C20 120.4(6) . . ?
C21 C20 C19 124.4(7) . . ?
C21 C20 C25 118.4(7) . . ?
C19 C20 C25 117.2(6) . . ?
C22 C21 C20 120.2(7) . . ?
C21 C22 C23 122.8(6) . . ?
C24 C23 C22 119.2(7) . . ?
C23 C24 N5 126.9(6) . . ?
C23 C24 C25 118.0(6) . . ?
N5 C24 C25 115.0(5) . . ?
N4 C25 C20 121.0(6) . . ?
N4 C25 C24 117.6(5) . . ?
C20 C25 C24 121.4(6) . . ?
O2 C26 N5 125.3(6) . . ?
O2 C26 C27 122.3(5) . . ?
N5 C26 C27 112.3(5) . . ?
C29 C27 C30 109.8(5) . . ?
C29 C27 C28 110.1(5) . . ?
C30 C27 C28 111.5(5) . . ?
C29 C27 C26 105.2(5) . . ?
C30 C27 C26 109.5(5) . . ?
C28 C27 C26 110.6(5) . . ?
C27 C28 Pd2 109.9(4) . . ?
N6 C31 C32 179.3(8) . . ?

loop_
_geom_bond_atom_site_label_1
_geom_bond_atom_site_label_2
_geom_bond_distance
_geom_bond_site_symmetry_2
_geom_bond_publ_flag
Pd1 N2 1.969(4) . ?
Pd1 C12 2.012(6) . ?
Pd1 N3 2.013(5) . ?
Pd1 N1 2.124(5) . ?
O1 C10 1.234(7) . ?
N1 C1 1.321(7) . ?
N1 C9 1.377(7) . ?
N2 C10 1.357(7) . ?
N2 C8 1.395(7) . ?
N3 C15 1.134(8) . ?
C1 C2 1.386(9) . ?
C2 C3 1.361(10) . ?
C3 C4 1.420(9) . ?
C4 C9 1.409(8) . ?
C4 C5 1.410(9) . ?
C5 C6 1.345(9) . ?
C6 C7 1.402(8) . ?
C7 C8 1.383(8) . ?
C8 C9 1.437(8) . ?
C10 C11 1.529(8) . ?
C11 C14 1.514(8) . ?
C11 C12 1.523(9) . ?
C11 C13 1.550(9) . ?
C15 C16 1.453(8) . ?
Pd2 N5 1.975(5) . ?
Pd2 C28 2.008(6) . ?
Pd2 N6 2.026(5) . ?
Pd2 N4 2.124(5) . ?
O2 C26 1.227(7) . ?
N4 C17 1.324(8) . ?
N4 C25 1.370(8) . ?
N5 C26 1.354(7) . ?
N5 C24 1.396(7) . ?
N6 C31 1.126(8) . ?
C17 C18 1.396(10) . ?
C18 C19 1.342(11) . ?
C19 C20 1.412(10) . ?
C20 C21 1.398(11) . ?
C20 C25 1.423(8) . ?
C21 C22 1.346(12) . ?
C22 C23 1.428(10) . ?
C23 C24 1.386(8) . ?
C24 C25 1.430(8) . ?
C26 C27 1.544(8) . ?
C27 C29 1.531(8) . ?
C27 C30 1.530(8) . ?
C27 C28 1.541(9) . ?
C31 C32 1.449(9) . ?

loop_
_geom_torsion_atom_site_label_1
_geom_torsion_atom_site_label_2
_geom_torsion_atom_site_label_3
_geom_torsion_atom_site_label_4
_geom_torsion
_geom_torsion_site_symmetry_1
_geom_torsion_site_symmetry_2
_geom_torsion_site_symmetry_3
_geom_torsion_site_symmetry_4
_geom_torsion_publ_flag
N2 Pd1 N1 C1 -179.4(6) . . . . ?
C12 Pd1 N1 C1 169.3(9) . . . . ?
N3 Pd1 N1 C1 2.2(6) . . . . ?
N2 Pd1 N1 C9 4.2(4) . . . . ?
C12 Pd1 N1 C9 -7.1(11) . . . . ?
N3 Pd1 N1 C9 -174.1(4) . . . . ?
C12 Pd1 N2 C10 -6.3(5) . . . . ?
N3 Pd1 N2 C10 -28(3) . . . . ?
N1 Pd1 N2 C10 176.8(4) . . . . ?
C12 Pd1 N2 C8 172.3(5) . . . . ?
N3 Pd1 N2 C8 150(3) . . . . ?
N1 Pd1 N2 C8 -4.6(4) . . . . ?
N2 Pd1 N3 C15 -5(9) . . . . ?
C12 Pd1 N3 C15 -27(7) . . . . ?
N1 Pd1 N3 C15 150(7) . . . . ?
C9 N1 C1 C2 0.5(9) . . . . ?
Pd1 N1 C1 C2 -175.6(5) . . . . ?
N1 C1 C2 C3 0.3(11) . . . . ?
C1 C2 C3 C4 -1.4(10) . . . . ?
C2 C3 C4 C9 1.7(9) . . . . ?
C2 C3 C4 C5 -178.7(6) . . . . ?
C9 C4 C5 C6 -0.3(9) . . . . ?
C3 C4 C5 C6 -179.9(6) . . . . ?
C4 C5 C6 C7 1.0(10) . . . . ?
C5 C6 C7 C8 -1.0(10) . . . . ?
C6 C7 C8 N2 -178.9(6) . . . . ?
C6 C7 C8 C9 0.3(8) . . . . ?
C10 N2 C8 C7 1.8(9) . . . . ?
Pd1 N2 C8 C7 -176.7(5) . . . . ?
C10 N2 C8 C9 -177.4(5) . . . . ?
Pd1 N2 C8 C9 4.1(6) . . . . ?
C1 N1 C9 C4 -0.1(8) . . . . ?
Pd1 N1 C9 C4 176.7(4) . . . . ?
C1 N1 C9 C8 179.8(5) . . . . ?
Pd1 N1 C9 C8 -3.3(6) . . . . ?
C5 C4 C9 N1 179.5(5) . . . . ?
C3 C4 C9 N1 -0.9(8) . . . . ?
C5 C4 C9 C8 -0.5(8) . . . . ?
C3 C4 C9 C8 179.1(5) . . . . ?
C7 C8 C9 N1 -179.5(5) . . . . ?
N2 C8 C9 N1 -0.2(7) . . . . ?
C7 C8 C9 C4 0.5(8) . . . . ?
N2 C8 C9 C4 179.7(5) . . . . ?
C8 N2 C10 O1 -3.5(9) . . . . ?
Pd1 N2 C10 O1 175.0(5) . . . . ?
C8 N2 C10 C11 173.7(5) . . . . ?
Pd1 N2 C10 C11 -7.8(6) . . . . ?
O1 C10 C11 C14 -34.2(8) . . . . ?
N2 C10 C11 C14 148.5(5) . . . . ?
O1 C10 C11 C12 -159.8(6) . . . . ?
N2 C10 C11 C12 22.9(7) . . . . ?
O1 C10 C11 C13 82.7(7) . . . . ?
N2 C10 C11 C13 -94.6(6) . . . . ?
C14 C11 C12 Pd1 -151.5(5) . . . . ?
C10 C11 C12 Pd1 -26.9(7) . . . . ?
C13 C11 C12 Pd1 88.7(5) . . . . ?
N2 Pd1 C12 C11 18.3(5) . . . . ?
N3 Pd1 C12 C11 -163.1(5) . . . . ?
N1 Pd1 C12 C11 29.6(13) . . . . ?
Pd1 N3 C15 C16 83(42) . . . . ?
N5 Pd2 N4 C17 178.9(5) . . . . ?
C28 Pd2 N4 C17 173.1(8) . . . . ?
N6 Pd2 N4 C17 -0.8(6) . . . . ?
N5 Pd2 N4 C25 1.5(4) . . . . ?
C28 Pd2 N4 C25 -4.3(10) . . . . ?
N6 Pd2 N4 C25 -178.2(4) . . . . ?
C28 Pd2 N5 C26 -0.9(4) . . . . ?
N6 Pd2 N5 C26 -6(5) . . . . ?
N4 Pd2 N5 C26 -179.3(4) . . . . ?
C28 Pd2 N5 C24 176.6(4) . . . . ?
N6 Pd2 N5 C24 171(4) . . . . ?
N4 Pd2 N5 C24 -1.8(4) . . . . ?
N5 Pd2 N6 C31 -105(9) . . . . ?
C28 Pd2 N6 C31 -111(8) . . . . ?
N4 Pd2 N6 C31 68(8) . . . . ?
C25 N4 C17 C18 -1.9(9) . . . . ?
Pd2 N4 C17 C18 -179.1(5) . . . . ?
N4 C17 C18 C19 1.0(10) . . . . ?
C17 C18 C19 C20 -0.2(11) . . . . ?
C18 C19 C20 C21 -179.7(7) . . . . ?
C18 C19 C20 C25 0.3(10) . . . . ?
C19 C20 C21 C22 -179.7(7) . . . . ?
C25 C20 C21 C22 0.3(10) . . . . ?
C20 C21 C22 C23 -0.5(11) . . . . ?
C21 C22 C23 C24 0.7(10) . . . . ?
C22 C23 C24 N5 -178.8(6) . . . . ?
C22 C23 C24 C25 -0.7(9) . . . . ?
C26 N5 C24 C23 -2.7(9) . . . . ?
Pd2 N5 C24 C23 179.9(5) . . . . ?
C26 N5 C24 C25 179.1(5) . . . . ?
Pd2 N5 C24 C25 1.7(6) . . . . ?
C17 N4 C25 C20 2.0(8) . . . . ?
Pd2 N4 C25 C20 179.7(4) . . . . ?
C17 N4 C25 C24 -178.8(5) . . . . ?
Pd2 N4 C25 C24 -1.1(6) . . . . ?
C21 C20 C25 N4 178.8(6) . . . . ?
C19 C20 C25 N4 -1.2(9) . . . . ?
C21 C20 C25 C24 -0.4(9) . . . . ?
C19 C20 C25 C24 179.6(6) . . . . ?
C23 C24 C25 N4 -178.7(5) . . . . ?
N5 C24 C25 N4 -0.3(7) . . . . ?
C23 C24 C25 C20 0.6(8) . . . . ?
N5 C24 C25 C20 178.9(5) . . . . ?
C24 N5 C26 O2 -7.3(9) . . . . ?
Pd2 N5 C26 O2 170.0(5) . . . . ?
C24 N5 C26 C27 170.4(5) . . . . ?
Pd2 N5 C26 C27 -12.3(6) . . . . ?
O2 C26 C27 C29 81.9(7) . . . . ?
N5 C26 C27 C29 -95.9(6) . . . . ?
O2 C26 C27 C30 -36.1(8) . . . . ?
N5 C26 C27 C30 146.1(5) . . . . ?
O2 C26 C27 C28 -159.3(6) . . . . ?
N5 C26 C27 C28 22.9(7) . . . . ?
C29 C27 C28 Pd2 92.8(5) . . . . ?
C30 C27 C28 Pd2 -145.1(5) . . . . ?
C26 C27 C28 Pd2 -23.0(6) . . . . ?
N5 Pd2 C28 C27 13.6(4) . . . . ?
N6 Pd2 C28 C27 -166.6(4) . . . . ?
N4 Pd2 C28 C27 19.4(11) . . . . ?
Pd2 N6 C31 C32 -23(61) . . . . ?
